data_1535117
loop_
_publ_author_name
'Stadler, F.'
'Oeckler, O.'
'Schnick, W.'
'Hoeppe, H.A.'
'Senker, J.'
'Kroll, P.'

_publ_section_title
;
 Sr Si6 N8 - A Reduced Nitridosilicate With A Si-Si-bond
;
_journal_name_full 'Angew. Chem. Int. ed.'
_journal_page_first 567
_journal_page_last 570
_journal_volume 44
_journal_year 2005
_chemical_formula_sum 'N8 Si6 Sr'
_chemical_name_systematic 'Sr N8 Si6'
_space_group_IT_number 44
_symmetry_space_group_name_Hall 'I 2 -2'
_symmetry_space_group_name_H-M 'I m m 2'
_cell_angle_alpha 90
_cell_angle_beta 90
_cell_angle_gamma 90
_cell_formula_units_Z 2
_cell_length_a 7.855
_cell_length_b 9.26
_cell_length_c 4.801
_cell_volume 349.212
_citation_journal_id_ASTM ACIEF5
_cod_data_source_file Stadler_ACIEF5_2005_884.cif
_cod_data_source_block N8Si6Sr1
_cod_original_cell_volume 349.2118
_cod_original_formula_sum 'N8 Si6 Sr1'
_cod_database_code 1535117

loop_
_symmetry_equiv_pos_as_xyz
x,y,z
-x,-y,z
-x,y,z
x,-y,z
x+1/2,y+1/2,z+1/2
-x+1/2,-y+1/2,z+1/2
-x+1/2,y+1/2,z+1/2
x+1/2,-y+1/2,z+1/2

loop_
_atom_site_label
_atom_site_type_symbol
_atom_site_fract_x
_atom_site_fract_y
_atom_site_fract_z
_atom_site_occupancy
_atom_site_U_iso_or_equiv
Sr1 Sr+2 0 0.5 0.1592 1 0.0
N2 N-3 0 0.8161 -0.7055 1 0.0
N3 N-3 -0.3181 0.6971 0.294 1 0.0
Si1 Si+3 -0.5 0.627 0.1397 1 0.0
Si2 Si+3 0.20347 0.16042 0.1481 1 0.0
N1 N-3 0.2087 0.5 -0.2856 1 0.0
